data_9009259
loop_
_publ_author_name
'Giuseppetti, G.'
'Mazzi, F.'
'Tadini, C.'
'Larsen, A. O.'
'Asheim, A.'
'Raade, G.'

_publ_section_title
;
 Berborite polytypes
 Locality: Saga I larvikite quarry, Morje, Porgrunn, Tvelan District, Norway
 Sample: 1T polytype
 Note: anisoU's from ICSD
;
_journal_name_full 'Neues Jahrbuch fur Mineralogie, Abhandlungen'
_journal_page_first 101
_journal_page_last 116
_journal_volume 162
_journal_year 1990
_chemical_formula_sum 'B Be2 H3 O5'
_chemical_name_mineral Berborite
_space_group_IT_number 143
_symmetry_space_group_name_Hall 'P 3'
_symmetry_space_group_name_H-M 'P 3'
_cell_angle_alpha 90
_cell_angle_beta 90
_cell_angle_gamma 120
_cell_length_a 4.434
_cell_length_b 4.434
_cell_length_c 5.334
_cell_formula_units_Z 1
_cell_volume 90.819
_exptl_crystal_density_diffrn 2.045
_cod_depositor_comments
;
 Adding the _atom_site_type_symbol data item.

 Antanas Vaitkus,
 2017-01-17
;
_cod_original_formula_sum 'Be2 B O5 H3'
_cod_database_code 9009259

loop_
_symmetry_equiv_pos_as_xyz
x,y,z
-y,x-y,z
-x+y,-x,z

loop_
_atom_site_aniso_label
_atom_site_aniso_U_11
_atom_site_aniso_U_22
_atom_site_aniso_U_33
_atom_site_aniso_U_12
_atom_site_aniso_U_13
_atom_site_aniso_U_23
BeA 0.00660 0.00660 0.01184 0.00330 0.00000 0.00000
BeB 0.00680 0.00680 0.01146 0.00340 0.00000 0.00000
B 0.00499 0.00499 0.01215 0.00249 0.00000 0.00000
O1 0.00442 0.00502 0.01879 0.00249 -0.00065 -0.00124
O2A 0.02275 0.02275 0.01071 0.01138 0.00000 0.00000
O2B 0.02533 0.02533 0.01059 0.01267 0.00000 0.00000

loop_
_atom_site_label
_atom_site_type_symbol
_atom_site_fract_x
_atom_site_fract_y
_atom_site_fract_z
_atom_site_occupancy
_atom_site_U_iso_or_equiv
BeA Be 0.66667 0.33333 0.60850 1.00000 0.00836
BeB Be 0.33333 -0.33333 0.40300 1.00000 0.00836
B B 0.00000 0.00000 0.50000 1.00000 0.00735
O1 O 0.30890 -0.00010 0.50000 1.00000 0.00937
O2A O 0.66667 0.33333 0.90890 1.00000 0.01874
O2B O 0.33333 0.66667 0.09240 1.00000 0.02039
HA H -0.43800 0.42700 0.98300 0.33333 0.04433
HB H 0.45900 -0.44400 0.02000 0.66667 0.04433

_database_code_amcsd 0014716
